data_2226376
loop_
_publ_author_name
'Liu, Shi-Yong'
'You, Zhonglu'

_publ_section_title
;
 (<i>E</i>)-<i>N</i>'-(4-Hydroxybenzylidene)-2-nitrobenzohydrazide
;
_journal_coeditor_code CI5099
_journal_issue 7
_journal_name_full 'Acta Crystallographica Section E'
_journal_page_first o1652
_journal_paper_doi 10.1107/S1600536810022075
_journal_volume 66
_journal_year 2010
_chemical_formula_iupac 'C14 H11 N3 O4'
_chemical_formula_moiety 'C14 H11 N3 O4'
_chemical_formula_sum 'C14 H11 N3 O4'
_chemical_formula_weight 285.26
_chemical_name_systematic
;
(<i>E</i>)-<i>N</i>'-(4-Hydroxybenzylidene)-2-nitrobenzohydrazide
;
_space_group_IT_number 19
_symmetry_cell_setting orthorhombic
_symmetry_space_group_name_Hall 'P 2ac 2ab'
_symmetry_space_group_name_H-M 'P 21 21 21'
_atom_sites_solution_hydrogens geom
_atom_sites_solution_primary direct
_atom_sites_solution_secondary difmap
_audit_creation_method SHELXL-97
_cell_angle_alpha 90.00
_cell_angle_beta 90.00
_cell_angle_gamma 90.00
_cell_formula_units_Z 4
_cell_length_a 7.720(2)
_cell_length_b 11.398(3)
_cell_length_c 15.072(5)
_cell_measurement_reflns_used 633
_cell_measurement_temperature 298(2)
_cell_measurement_theta_max 24.5
_cell_measurement_theta_min 2.5
_cell_volume 1326.2(7)
_computing_cell_refinement 'SAINT (Bruker, 2007)'
_computing_data_collection 'SMART (Bruker, 2007)'
_computing_data_reduction 'SAINT (Bruker, 2007)'
_computing_molecular_graphics 'SHELXTL (Sheldrick, 2008)'
_computing_publication_material 'SHELXTL (Sheldrick, 2008)'
_computing_structure_refinement 'SHELXTL (Sheldrick, 2008)'
_computing_structure_solution 'SHELXTL (Sheldrick, 2008)'
_diffrn_ambient_temperature 298(2)
_diffrn_measured_fraction_theta_full 0.991
_diffrn_measured_fraction_theta_max 0.991
_diffrn_measurement_device_type 'Bruker SMART CCD area-detector'
_diffrn_measurement_method '\w scans'
_diffrn_radiation_monochromator graphite
_diffrn_radiation_source 'fine-focus sealed tube'
_diffrn_radiation_type MoK\a
_diffrn_radiation_wavelength 0.71073
_diffrn_reflns_av_R_equivalents 0.0845
_diffrn_reflns_av_sigmaI/netI 0.0614
_diffrn_reflns_limit_h_max 9
_diffrn_reflns_limit_h_min -8
_diffrn_reflns_limit_k_max 13
_diffrn_reflns_limit_k_min -14
_diffrn_reflns_limit_l_max 18
_diffrn_reflns_limit_l_min -18
_diffrn_reflns_number 7745
_diffrn_reflns_theta_full 26.60
_diffrn_reflns_theta_max 26.60
_diffrn_reflns_theta_min 2.24
_diffrn_standards_number 0
_exptl_absorpt_coefficient_mu 0.108
_exptl_absorpt_correction_T_max 0.9809
_exptl_absorpt_correction_T_min 0.9788
_exptl_absorpt_correction_type multi-scan
_exptl_absorpt_process_details '(SADABS; Bruker, 2001)'
_exptl_crystal_colour colourless
_exptl_crystal_density_diffrn 1.429
_exptl_crystal_density_method 'not measured'
_exptl_crystal_description Block
_exptl_crystal_F_000 592
_exptl_crystal_size_max 0.20
_exptl_crystal_size_mid 0.18
_exptl_crystal_size_min 0.18
_refine_diff_density_max 0.251
_refine_diff_density_min -0.182
_refine_ls_extinction_method none
_refine_ls_goodness_of_fit_ref 1.021
_refine_ls_hydrogen_treatment mixed
_refine_ls_matrix_type full
_refine_ls_number_parameters 194
_refine_ls_number_reflns 1602
_refine_ls_number_restraints 1
_refine_ls_restrained_S_all 1.021
_refine_ls_R_factor_all 0.0944
_refine_ls_R_factor_gt 0.0481
_refine_ls_shift/su_max 0.001
_refine_ls_shift/su_max_lt 0.001
_refine_ls_shift/su_mean 0.000
_refine_ls_structure_factor_coef Fsqd
_refine_ls_weighting_details 'calc w=1/[\s^2^(Fo^2^)+(0.0542P)^2^] where P=(Fo^2^+2Fc^2^)/3'
_refine_ls_weighting_scheme calc
_refine_ls_wR_factor_gt 0.1024
_refine_ls_wR_factor_ref 0.1245
_reflns_number_gt 961
_reflns_number_total 1602
_reflns_threshold_expression I>2\s(I)
_cod_data_source_file ci5099.cif
_cod_data_source_block I
_cod_original_cell_volume 1326.3(7)
_cod_database_code 2226376
_cod_database_fobs_code 2226376

loop_
_symmetry_equiv_pos_as_xyz
'x, y, z'
'-x+1/2, -y, z+1/2'
'-x, y+1/2, -z+1/2'
'x+1/2, -y+1/2, -z'

loop_
_atom_site_type_symbol
_atom_site_label
_atom_site_fract_x
_atom_site_fract_y
_atom_site_fract_z
_atom_site_U_iso_or_equiv
_atom_site_adp_type
_atom_site_calc_flag
_atom_site_refinement_flags
_atom_site_occupancy
_atom_site_disorder_assembly
_atom_site_disorder_group
N N1 0.1071(5) 0.7318(3) 1.03691(19) 0.0490(10) Uani d . 1 . .
N N2 0.1251(5) 0.7909(3) 0.9568(2) 0.0486(9) Uani d D 1 . .
N N3 0.2475(6) 1.1354(4) 0.9364(3) 0.0729(13) Uani d . 1 . .
O O1 0.1478(4) 0.3516(2) 1.34410(16) 0.0478(8) Uani d . 1 . .
H H1 0.0826 0.3784 1.3820 0.072 Uiso calc R 1 . .
O O2 0.0109(4) 0.9556(2) 1.01482(16) 0.0498(8) Uani d . 1 . .
O O3 0.3197(5) 1.0807(4) 0.9939(2) 0.0846(12) Uani d . 1 . .
O O4 0.2255(9) 1.2411(4) 0.9389(3) 0.151(2) Uani d . 1 . .
C C1 0.1311(5) 0.5519(3) 1.1159(2) 0.0386(9) Uani d . 1 . .
C C2 0.0734(5) 0.5986(3) 1.1956(2) 0.0415(10) Uani d . 1 . .
H H2 0.0306 0.6749 1.1971 0.050 Uiso calc R 1 . .
C C3 0.0787(5) 0.5334(3) 1.2728(3) 0.0411(10) Uani d . 1 . .
H H3 0.0418 0.5657 1.3262 0.049 Uiso calc R 1 . .
C C4 0.1396(5) 0.4197(3) 1.2695(2) 0.0362(9) Uani d . 1 . .
C C5 0.1956(5) 0.3714(3) 1.1908(3) 0.0428(10) Uani d . 1 . .
H H5 0.2367 0.2948 1.1892 0.051 Uiso calc R 1 . .
C C6 0.1902(5) 0.4375(3) 1.1148(2) 0.0428(10) Uani d . 1 . .
H H6 0.2271 0.4047 1.0616 0.051 Uiso calc R 1 . .
C C7 0.1348(6) 0.6220(4) 1.0351(2) 0.0452(10) Uani d . 1 . .
H H7 0.1579 0.5856 0.9812 0.054 Uiso calc R 1 . .
C C8 0.0819(5) 0.9035(3) 0.9539(2) 0.0406(10) Uani d . 1 . .
C C9 0.1145(5) 0.9615(3) 0.8660(2) 0.0385(9) Uani d . 1 . .
C C10 0.1817(6) 1.0730(4) 0.8584(3) 0.0470(11) Uani d . 1 . .
C C11 0.1996(6) 1.1296(4) 0.7788(3) 0.0570(12) Uani d . 1 . .
H H11 0.2446 1.2052 0.7762 0.068 Uiso calc R 1 . .
C C12 0.1495(7) 1.0721(5) 0.7024(3) 0.0649(14) Uani d . 1 . .
H H12 0.1618 1.1088 0.6477 0.078 Uiso calc R 1 . .
C C13 0.0821(6) 0.9617(4) 0.7068(3) 0.0609(13) Uani d . 1 . .
H H13 0.0495 0.9228 0.6552 0.073 Uiso calc R 1 . .
C C14 0.0624(5) 0.9078(4) 0.7889(2) 0.0468(11) Uani d . 1 . .
H H14 0.0127 0.8336 0.7917 0.056 Uiso calc R 1 . .
H H2A 0.189(5) 0.755(4) 0.915(2) 0.080 Uiso d D 1 . .

loop_
_atom_site_aniso_label
_atom_site_aniso_U_11
_atom_site_aniso_U_22
_atom_site_aniso_U_33
_atom_site_aniso_U_12
_atom_site_aniso_U_13
_atom_site_aniso_U_23
N1 0.076(3) 0.0396(19) 0.0313(18) 0.0082(19) 0.0090(19) 0.0098(15)
N2 0.073(3) 0.040(2) 0.0327(19) 0.008(2) 0.016(2) 0.0108(15)
N3 0.095(4) 0.056(3) 0.067(3) -0.013(3) 0.011(3) -0.006(2)
O1 0.065(2) 0.0454(16) 0.0334(15) 0.0081(15) 0.0097(14) 0.0069(12)
O2 0.068(2) 0.0442(16) 0.0377(15) 0.0063(16) 0.0144(15) -0.0023(13)
O3 0.087(3) 0.112(3) 0.055(2) -0.020(3) -0.0063(19) -0.009(2)
O4 0.262(7) 0.056(3) 0.133(4) -0.013(3) -0.004(4) -0.027(3)
C1 0.049(2) 0.033(2) 0.034(2) 0.001(2) 0.0034(19) 0.0029(16)
C2 0.055(3) 0.035(2) 0.034(2) 0.006(2) 0.0031(19) 0.0018(17)
C3 0.051(3) 0.041(2) 0.032(2) 0.002(2) 0.0087(18) -0.0002(18)
C4 0.041(2) 0.038(2) 0.0303(19) -0.007(2) 0.0019(18) 0.0099(17)
C5 0.057(3) 0.031(2) 0.041(2) 0.002(2) -0.001(2) -0.0005(18)
C6 0.056(3) 0.041(2) 0.032(2) 0.000(2) 0.0040(18) -0.0034(18)
C7 0.059(3) 0.046(2) 0.031(2) 0.003(2) 0.005(2) 0.0022(17)
C8 0.050(3) 0.039(2) 0.033(2) 0.001(2) 0.0062(19) 0.0045(18)
C9 0.047(2) 0.034(2) 0.034(2) 0.009(2) 0.0043(19) -0.0001(17)
C10 0.053(3) 0.044(2) 0.043(2) 0.008(2) 0.008(2) 0.001(2)
C11 0.060(3) 0.045(3) 0.067(3) -0.003(2) 0.013(2) 0.019(2)
C12 0.073(3) 0.072(3) 0.049(3) 0.017(3) 0.011(3) 0.030(3)
C13 0.073(3) 0.074(3) 0.036(3) 0.013(3) 0.000(2) 0.004(2)
C14 0.056(3) 0.045(2) 0.039(2) 0.003(2) 0.0006(19) 0.0037(19)

loop_
_atom_type_symbol
_atom_type_description
_atom_type_scat_dispersion_real
_atom_type_scat_dispersion_imag
_atom_type_scat_source
C C 0.0033 0.0016 'International Tables Vol C Tables 4.2.6.8 and 6.1.1.4'
H H 0.0000 0.0000 'International Tables Vol C Tables 4.2.6.8 and 6.1.1.4'
N N 0.0061 0.0033 'International Tables Vol C Tables 4.2.6.8 and 6.1.1.4'
O O 0.0106 0.0060 'International Tables Vol C Tables 4.2.6.8 and 6.1.1.4'

loop_
_geom_angle_atom_site_label_1
_geom_angle_atom_site_label_2
_geom_angle_atom_site_label_3
_geom_angle_site_symmetry_1
_geom_angle_site_symmetry_3
_geom_angle
_geom_angle_publ_flag
C7 N1 N2 . . 116.2(3) ?
C8 N2 N1 . . 118.2(3) ?
C8 N2 H2A . . 123(3) ?
N1 N2 H2A . . 117(3) ?
O3 N3 O4 . . 123.7(5) ?
O3 N3 C10 . . 119.1(4) ?
O4 N3 C10 . . 117.2(5) ?
C4 O1 H1 . . 109.5 ?
C6 C1 C2 . . 118.6(3) ?
C6 C1 C7 . . 120.1(3) ?
C2 C1 C7 . . 121.3(3) ?
C3 C2 C1 . . 120.9(3) ?
C3 C2 H2 . . 119.6 ?
C1 C2 H2 . . 119.6 ?
C4 C3 C2 . . 119.0(3) ?
C4 C3 H3 . . 120.5 ?
C2 C3 H3 . . 120.5 ?
O1 C4 C5 . . 117.8(3) ?
O1 C4 C3 . . 121.3(3) ?
C5 C4 C3 . . 120.9(3) ?
C6 C5 C4 . . 119.4(3) ?
C6 C5 H5 . . 120.3 ?
C4 C5 H5 . . 120.3 ?
C5 C6 C1 . . 121.2(4) ?
C5 C6 H6 . . 119.4 ?
C1 C6 H6 . . 119.4 ?
N1 C7 C1 . . 121.3(3) ?
N1 C7 H7 . . 119.3 ?
C1 C7 H7 . . 119.3 ?
O2 C8 N2 . . 123.9(3) ?
O2 C8 C9 . . 121.5(3) ?
N2 C8 C9 . . 114.4(3) ?
C14 C9 C10 . . 116.8(4) ?
C14 C9 C8 . . 120.0(4) ?
C10 C9 C8 . . 123.0(3) ?
C11 C10 C9 . . 123.2(4) ?
C11 C10 N3 . . 116.0(4) ?
C9 C10 N3 . . 120.7(4) ?
C10 C11 C12 . . 118.6(4) ?
C10 C11 H11 . . 120.7 ?
C12 C11 H11 . . 120.7 ?
C13 C12 C11 . . 120.4(4) ?
C13 C12 H12 . . 119.8 ?
C11 C12 H12 . . 119.8 ?
C12 C13 C14 . . 119.5(4) ?
C12 C13 H13 . . 120.2 ?
C14 C13 H13 . . 120.2 ?
C9 C14 C13 . . 121.6(4) ?
C9 C14 H14 . . 119.2 ?
C13 C14 H14 . . 119.2 ?

loop_
_geom_bond_atom_site_label_1
_geom_bond_atom_site_label_2
_geom_bond_site_symmetry_2
_geom_bond_distance
_geom_bond_publ_flag
N1 C7 . 1.270(4) ?
N1 N2 . 1.389(4) ?
N2 C8 . 1.327(5) ?
N2 H2A . 0.900(10) ?
N3 O3 . 1.204(5) ?
N3 O4 . 1.217(5) ?
N3 C10 . 1.466(6) ?
O1 C4 . 1.368(4) ?
O1 H1 . 0.82 ?
O2 C8 . 1.224(4) ?
C1 C6 . 1.381(5) ?
C1 C2 . 1.388(5) ?
C1 C7 . 1.457(5) ?
C2 C3 . 1.381(5) ?
C2 H2 . 0.93 ?
C3 C4 . 1.380(5) ?
C3 H3 . 0.93 ?
C4 C5 . 1.377(5) ?
C5 C6 . 1.372(5) ?
C5 H5 . 0.93 ?
C6 H6 . 0.93 ?
C7 H7 . 0.93 ?
C8 C9 . 1.501(5) ?
C9 C14 . 1.374(5) ?
C9 C10 . 1.377(5) ?
C10 C11 . 1.369(5) ?
C11 C12 . 1.379(6) ?
C11 H11 . 0.93 ?
C12 C13 . 1.363(7) ?
C12 H12 . 0.93 ?
C13 C14 . 1.390(5) ?
C13 H13 . 0.93 ?
C14 H14 . 0.93 ?

loop_
_geom_hbond_atom_site_label_D
_geom_hbond_atom_site_label_H
_geom_hbond_atom_site_label_A
_geom_hbond_site_symmetry_A
_geom_hbond_distance_DH
_geom_hbond_distance_HA
_geom_hbond_distance_DA
_geom_hbond_angle_DHA
O1 H1 O2 3_547 0.82 1.93 2.725(3) 164
N2 H2A O1 2_564 0.900(10) 2.05(2) 2.932(4) 166(4)

loop_
_cod_related_entry_id
_cod_related_entry_database
_cod_related_entry_code
1 ChemSpider 12668606
